data_2009350
loop_
_publ_author_name
'Steiner, Thomas'
'Schreurs, Antoine M. M.'
'Kroon, Jan'

_publ_section_title
;
 1-Ethynylcyclohexylammonium acetate
;
_journal_issue 12
_journal_name_full 'Acta Crystallographica Section C'
_journal_page_first 2131
_journal_page_last 2132
_journal_paper_doi 10.1107/S0108270199012469
_journal_volume 55
_journal_year 1999
_chemical_formula_moiety 'C8 H14 N +, CH3 CO2 -'
_chemical_formula_sum 'C10 H17 N O2'
_chemical_formula_weight 183.25
_chemical_name_systematic
;
 1-ethynyl-cyclohexylammonium acetate salt
;
_space_group_IT_number 15
_symmetry_cell_setting monoclinic
_symmetry_space_group_name_Hall '-C 2yc'
_symmetry_space_group_name_H-M 'C 1 2/c 1'
_cell_angle_alpha 90.00
_cell_angle_beta 128.720(10)
_cell_angle_gamma 90.00
_cell_formula_units_Z 8
_cell_length_a 24.573(3)
_cell_length_b 6.4770(10)
_cell_length_c 17.435(3)
_cell_measurement_reflns_used 42
_cell_measurement_temperature 125
_cell_measurement_theta_max 17.9
_cell_measurement_theta_min 3.3
_cell_volume 2165.0(6)
_computing_cell_refinement 'EVAL14 (Duisenberg, 1998)'
_computing_data_reduction EVAL14
_computing_molecular_graphics 'ORTEPII (Johnson, 1976)'
_computing_publication_material SHELXL97
_computing_structure_refinement 'SHELXL97 (Sheldrick, 1997)'
_computing_structure_solution 'SHELXS86 (Sheldrick, 1986)'
_diffrn_ambient_temperature 125
_diffrn_measured_fraction_theta_full 0.995
_diffrn_measured_fraction_theta_max 0.995
_diffrn_measurement_device_type 'Nonius KappaCCD diffractometer'
_diffrn_measurement_method '\f (\k = 0) and \w (\k = 147.78) scans'
_diffrn_radiation_monochromator graphite
_diffrn_radiation_source 'fine-focus sealed tube'
_diffrn_radiation_type 'Mo K\a'
_diffrn_radiation_wavelength 0.71073
_diffrn_reflns_av_R_equivalents 0.0791
_diffrn_reflns_av_sigmaI/netI 0.0442
_diffrn_reflns_limit_h_max 31
_diffrn_reflns_limit_h_min -31
_diffrn_reflns_limit_k_max 5
_diffrn_reflns_limit_k_min -8
_diffrn_reflns_limit_l_max 22
_diffrn_reflns_limit_l_min -18
_diffrn_reflns_number 10253
_diffrn_reflns_theta_full 27.50
_diffrn_reflns_theta_max 27.50
_diffrn_reflns_theta_min 2.35
_exptl_absorpt_coefficient_mu 0.078
_exptl_absorpt_correction_type none
_exptl_crystal_colour colourless
_exptl_crystal_density_diffrn 1.124
_exptl_crystal_density_method 'not measured'
_exptl_crystal_description block
_exptl_crystal_F_000 800
_exptl_crystal_size_max 0.45
_exptl_crystal_size_mid 0.25
_exptl_crystal_size_min 0.25
_refine_diff_density_max 0.401
_refine_diff_density_min -0.243
_refine_ls_extinction_coef 0.0039(13)
_refine_ls_extinction_method 'SHELXL97 (Sheldrick, 1997)'
_refine_ls_goodness_of_fit_ref 1.095
_refine_ls_hydrogen_treatment mixed
_refine_ls_matrix_type full
_refine_ls_number_parameters 147
_refine_ls_number_reflns 2487
_refine_ls_number_restraints 0
_refine_ls_restrained_S_all 1.095
_refine_ls_R_factor_all 0.0605
_refine_ls_R_factor_gt 0.0485
_refine_ls_shift/su_max 0.000
_refine_ls_shift/su_mean 0.000
_refine_ls_structure_factor_coef Fsqd
_refine_ls_weighting_details 'calc w = 1/[\s^2^(Fo^2^)+(0.0428P)^2^+2.4450P] where P=(Fo^2^+2Fc^2^)/3'
_refine_ls_weighting_scheme calc
_refine_ls_wR_factor_ref 0.1236
_reflns_number_gt 2098
_reflns_number_total 2487
_reflns_threshold_expression I>2\s(I)
_cod_data_source_file sk1330.cif
_cod_data_source_block (I)
_cod_original_sg_symbol_H-M 'C 2/c'
_cod_original_formula_sum 'C10 H17 N1 O2'
_cod_database_code 2009350

loop_
_symmetry_equiv_pos_as_xyz
'x, y, z'
'-x, y, -z+1/2'
'x+1/2, y+1/2, z'
'-x+1/2, y+1/2, -z+1/2'
'-x, -y, -z'
'x, -y, z-1/2'
'-x+1/2, -y+1/2, -z'
'x+1/2, -y+1/2, z-1/2'

loop_
_atom_site_label
_atom_site_fract_x
_atom_site_fract_y
_atom_site_fract_z
_atom_site_U_iso_or_equiv
_atom_site_adp_type
_atom_site_calc_flag
_atom_site_refinement_flags
_atom_site_occupancy
_atom_site_disorder_assembly
_atom_site_disorder_group
_atom_site_type_symbol
O10 0.13011(5) 0.77179(15) 0.06496(7) 0.0195(3) Uani d . 1 . . O
O11 0.17602(5) 1.06796(16) 0.14642(7) 0.0216(3) Uani d . 1 . . O
C10 0.12871(6) 0.9637(2) 0.07088(10) 0.0148(3) Uani d . 1 . . C
C11 0.06790(7) 1.0828(2) -0.01638(11) 0.0230(3) Uani d . 1 . . C
H11A 0.0290 0.9915 -0.0577 0.112(11) Uiso calc R 1 . . H
H11B 0.0813 1.1402 -0.0532 0.113(12) Uiso calc R 1 . . H
H11C 0.0550 1.1923 0.0065 0.104(11) Uiso calc R 1 . . H
N 0.18600(6) 0.46922(19) 0.20707(9) 0.0154(3) Uani d . 1 . . N
H1N 0.2343(12) 0.485(3) 0.2575(17) 0.043(6) Uiso d . 1 . . H
H2N 0.1685(10) 0.579(3) 0.1603(15) 0.033(5) Uiso d . 1 . . H
H3N 0.1781(10) 0.339(3) 0.1787(14) 0.030(5) Uiso d . 1 . . H
C1 0.15089(7) 0.4775(2) 0.25348(10) 0.0146(3) Uani d . 1 . . C
C2 0.18275(7) 0.3082(2) 0.33263(10) 0.0172(3) Uani d . 1 . . C
H2A 0.1712 0.1696 0.3006 0.018(4) Uiso calc R 1 . . H
H2B 0.2347 0.3228 0.3788 0.024(4) Uiso calc R 1 . . H
C4 0.16846(8) 0.5355(2) 0.43628(11) 0.0240(3) Uani d . 1 . . C
H4A 0.2198 0.5593 0.4859 0.037(5) Uiso calc R 1 . . H
H4B 0.1480 0.5426 0.4710 0.032(5) Uiso calc R 1 . . H
C3 0.15520(8) 0.3217(2) 0.39058(11) 0.0209(3) Uani d . 1 . . C
H3A 0.1040 0.2925 0.3457 0.025(4) Uiso calc R 1 . . H
H3B 0.1788 0.2149 0.4437 0.029(5) Uiso calc R 1 . . H
C5 0.13610(8) 0.7040(2) 0.35768(11) 0.0228(3) Uani d . 1 . . C
H5A 0.1473 0.8425 0.3897 0.029(5) Uiso calc R 1 . . H
H5B 0.0842 0.6879 0.3115 0.031(5) Uiso calc R 1 . . H
C6 0.16381(7) 0.6923(2) 0.29984(11) 0.0184(3) Uani d . 1 . . C
H6A 0.2150 0.7222 0.3448 0.027(4) Uiso calc R 1 . . H
H6B 0.1402 0.7994 0.2469 0.024(4) Uiso calc R 1 . . H
C7 0.07562(7) 0.4407(2) 0.17504(10) 0.0179(3) Uani d . 1 . . C
C8 0.01529(7) 0.4085(2) 0.11192(11) 0.0236(3) Uani d . 1 . . C
H8 -0.0355 0.3813 0.0588 0.052(6) Uiso calc R 1 . . H

loop_
_atom_site_aniso_label
_atom_site_aniso_U_11
_atom_site_aniso_U_22
_atom_site_aniso_U_33
_atom_site_aniso_U_12
_atom_site_aniso_U_13
_atom_site_aniso_U_23
O10 0.0177(5) 0.0163(5) 0.0166(5) -0.0005(4) 0.0069(4) -0.0006(4)
O11 0.0135(5) 0.0193(5) 0.0206(5) 0.0003(4) 0.0051(4) -0.0049(4)
C10 0.0113(6) 0.0182(7) 0.0151(6) 0.0001(5) 0.0084(5) 0.0008(5)
C11 0.0172(7) 0.0220(8) 0.0202(7) 0.0021(6) 0.0070(6) 0.0051(6)
N 0.0123(5) 0.0140(6) 0.0150(6) 0.0001(4) 0.0062(5) -0.0001(5)
C1 0.0113(6) 0.0137(6) 0.0147(6) -0.0003(5) 0.0061(5) -0.0007(5)
C2 0.0155(6) 0.0141(6) 0.0164(7) 0.0001(5) 0.0073(6) -0.0001(5)
C4 0.0261(7) 0.0254(8) 0.0226(7) -0.0031(6) 0.0162(7) -0.0046(6)
C3 0.0218(7) 0.0193(7) 0.0205(7) -0.0012(6) 0.0127(6) 0.0012(6)
C5 0.0246(7) 0.0176(7) 0.0282(8) -0.0011(6) 0.0174(7) -0.0050(6)
C6 0.0187(6) 0.0128(6) 0.0211(7) -0.0015(5) 0.0112(6) -0.0022(5)
C7 0.0170(7) 0.0151(7) 0.0183(7) 0.0012(5) 0.0095(6) 0.0005(5)
C8 0.0155(7) 0.0240(8) 0.0228(7) -0.0002(6) 0.0078(6) -0.0012(6)

loop_
_atom_type_symbol
_atom_type_description
_atom_type_scat_dispersion_real
_atom_type_scat_dispersion_imag
_atom_type_scat_source
C C 0.0033 0.0016 'International Tables Vol C Tables 4.2.6.8 and 6.1.1.4'
H H 0.0000 0.0000 'International Tables Vol C Tables 4.2.6.8 and 6.1.1.4'
O O 0.0106 0.0060 'International Tables Vol C Tables 4.2.6.8 and 6.1.1.4'
N N 0.0061 0.0033 'International Tables Vol C Tables 4.2.6.8 and 6.1.1.4'

loop_
_geom_angle_atom_site_label_1
_geom_angle_atom_site_label_2
_geom_angle_atom_site_label_3
_geom_angle
O10 C10 O11 123.89(13)
O10 C10 C11 118.97(12)
O11 C10 C11 117.14(13)
C10 C11 H11A 109.5
C10 C11 H11B 109.5
H11A C11 H11B 109.5
C10 C11 H11C 109.5
H11A C11 H11C 109.5
H11B C11 H11C 109.5
C1 N H1N 107.8(13)
C1 N H2N 109.1(11)
H1N N H2N 110.3(17)
C1 N H3N 108.5(11)
H1N N H3N 108.4(17)
H2N N H3N 112.6(16)
C7 C1 N 107.62(11)
C7 C1 C6 111.06(11)
N C1 C6 108.35(11)
C7 C1 C2 110.79(11)
N C1 C2 108.34(11)
C6 C1 C2 110.56(11)
C3 C2 C1 111.36(11)
C3 C2 H2A 109.4
C1 C2 H2A 109.4
C3 C2 H2B 109.4
C1 C2 H2B 109.4
H2A C2 H2B 108.0
C3 C4 C5 110.97(12)
C3 C4 H4A 109.4
C5 C4 H4A 109.4
C3 C4 H4B 109.4
C5 C4 H4B 109.4
H4A C4 H4B 108.0
C4 C3 C2 110.98(12)
C4 C3 H3A 109.4
C2 C3 H3A 109.4
C4 C3 H3B 109.4
C2 C3 H3B 109.4
H3A C3 H3B 108.0
C4 C5 C6 111.00(12)
C4 C5 H5A 109.4
C6 C5 H5A 109.4
C4 C5 H5B 109.4
C6 C5 H5B 109.4
H5A C5 H5B 108.0
C5 C6 C1 111.13(11)
C5 C6 H6A 109.4
C1 C6 H6A 109.4
C5 C6 H6B 109.4
C1 C6 H6B 109.4
H6A C6 H6B 108.0
C8 C7 C1 179.12(16)
C7 C8 H8 180.0

loop_
_geom_bond_atom_site_label_1
_geom_bond_atom_site_label_2
_geom_bond_site_symmetry_2
_geom_bond_distance
_geom_bond_publ_flag
O10 C10 . 1.2493(17) ?
O11 C10 . 1.2756(17) ?
C10 C11 . 1.5162(19) ?
C11 H11A . 0.9600 ?
C11 H11B . 0.9600 ?
C11 H11C . 0.9600 ?
N C1 . 1.5083(17) ?
N H1N . 0.94(2) ?
N H2N . 0.96(2) ?
N H3N . 0.93(2) ?
C1 C7 . 1.4778(18) ?
C1 C6 . 1.5386(19) ?
C1 C2 . 1.5391(19) ?
C2 C3 . 1.5305(19) ?
C2 H2A . 1.0000 ?
C2 H2B . 1.0000 ?
C4 C3 . 1.528(2) ?
C4 C5 . 1.529(2) ?
C4 H4A . 1.0000 ?
C4 H4B . 1.0000 ?
C3 H3A . 1.0000 ?
C3 H3B . 1.0000 ?
C5 C6 . 1.531(2) ?
C5 H5A . 1.0000 ?
C5 H5B . 1.0000 ?
C6 H6A . 1.0000 ?
C6 H6B . 1.0000 ?
C7 C8 . 1.188(2) ?
C8 H8 . 1.0001 ?

loop_
_geom_hbond_atom_site_label_D
_geom_hbond_atom_site_label_H
_geom_hbond_atom_site_label_A
_geom_hbond_site_symmetry_A
_geom_hbond_distance_DH
_geom_hbond_distance_HA
_geom_hbond_distance_DA
_geom_hbond_angle_DHA
N1 H1N O11 4_545 0.94(2) 1.83(2) 2.756(2) 169(2)
N1 H2N O10 1_555 0.96(2) 1.80(2) 2.758(2) 176(2)
N1 H3N O11 1_545 0.93(2) 1.84(2) 2.758(2) 169(2)
C8 H8 O10 5_565 1.00 2.18 3.139(2) 159

loop_
_cod_related_entry_id
_cod_related_entry_database
_cod_related_entry_code
1 ChemSpider 21105651
